data_2207666
loop_
_publ_author_name
'Jun-De Xing'
'Zhi-Hong Nan'

_publ_section_title
;
 <i>N</i>-[4-(Ethoxycarbonyl)phenyl]-<i>p</i>-tolylsulfonamide
;
_journal_coeditor_code SU6244
_journal_issue 12
_journal_name_full 'Acta Crystallographica Section E'
_journal_page_first o4320
_journal_page_last o4321
_journal_paper_doi 10.1107/S1600536805038481
_journal_volume 61
_journal_year 2005
_chemical_formula_iupac 'C16 H17 N O4 S'
_chemical_formula_moiety 'C16 H17 N O4 S'
_chemical_formula_sum 'C16 H17 N O4 S'
_chemical_formula_weight 319.37
_chemical_name_common N-[4-(Ethoxycarbonyl)phenyl]-p-tolylsulfonamide
_chemical_name_systematic
;
Ethyl 4-[(4-methylphenyl)sulfonylamino]benzoate
;
_space_group_IT_number 14
_symmetry_cell_setting monoclinic
_symmetry_space_group_name_Hall '-P 2yn'
_symmetry_space_group_name_H-M 'P 1 21/n 1'
_atom_sites_solution_hydrogens geom
_atom_sites_solution_primary direct
_atom_sites_solution_secondary difmap
_cell_angle_alpha 90.00
_cell_angle_beta 95.36(3)
_cell_angle_gamma 90.00
_cell_formula_units_Z 4
_cell_length_a 7.8159(16)
_cell_length_b 8.0701(16)
_cell_length_c 25.165(5)
_cell_measurement_reflns_used 15144
_cell_measurement_temperature 293(2)
_cell_measurement_theta_max 27.5
_cell_measurement_theta_min 3.0
_cell_volume 1580.3(6)
_computing_cell_refinement RAPID-AUTO
_computing_data_collection 'RAPID-AUTO (Rigaku, 2004)'
_computing_data_reduction RAPID-AUTO
_computing_molecular_graphics 'SHELXTL (Bruker, 1997)'
_computing_publication_material SHELXTL
_computing_structure_refinement 'SHELXL97 (Sheldrick, 1997)'
_computing_structure_solution 'SHELXS97 (Sheldrick, 1997)'
_diffrn_ambient_temperature 293(2)
_diffrn_measured_fraction_theta_full 0.999
_diffrn_measured_fraction_theta_max 0.999
_diffrn_measurement_device_type 'Rigaku R-AXIS RAPID IP area-detector'
_diffrn_measurement_method oscillation
_diffrn_radiation_monochromator graphite
_diffrn_radiation_source 'rotating anode'
_diffrn_radiation_type MoK\a
_diffrn_radiation_wavelength 0.71073
_diffrn_reflns_av_R_equivalents 0.034
_diffrn_reflns_av_sigmaI/netI 0.031
_diffrn_reflns_limit_h_max 10
_diffrn_reflns_limit_h_min -10
_diffrn_reflns_limit_k_max 10
_diffrn_reflns_limit_k_min -10
_diffrn_reflns_limit_l_max 32
_diffrn_reflns_limit_l_min -32
_diffrn_reflns_number 15144
_diffrn_reflns_theta_full 27.5
_diffrn_reflns_theta_max 27.5
_diffrn_reflns_theta_min 3.0
_diffrn_standards_decay_% 0
_diffrn_standards_number 0
_exptl_absorpt_coefficient_mu 0.22
_exptl_absorpt_correction_T_max 0.880
_exptl_absorpt_correction_T_min 0.860
_exptl_absorpt_correction_type multi-scan
_exptl_absorpt_process_details '(ABSCOR; Higashi, 1995)'
_exptl_crystal_colour white
_exptl_crystal_density_diffrn 1.342
_exptl_crystal_density_method 'not measured'
_exptl_crystal_description rod
_exptl_crystal_F_000 672
_exptl_crystal_size_max 0.70
_exptl_crystal_size_mid 0.63
_exptl_crystal_size_min 0.59
_refine_diff_density_max 0.29
_refine_diff_density_min -0.36
_refine_ls_extinction_method none
_refine_ls_goodness_of_fit_ref 1.08
_refine_ls_hydrogen_treatment constr
_refine_ls_matrix_type full
_refine_ls_number_parameters 199
_refine_ls_number_reflns 3624
_refine_ls_number_restraints 0
_refine_ls_restrained_S_all 1.08
_refine_ls_R_factor_all 0.054
_refine_ls_R_factor_gt 0.041
_refine_ls_shift/su_max 0.005
_refine_ls_shift/su_mean 0.001
_refine_ls_structure_factor_coef Fsqd
_refine_ls_weighting_details 'calc w=1/[\s^2^(Fo^2^)+(0.0774P)^2^+0.0238P] where P=(Fo^2^+2Fc^2^)/3'
_refine_ls_weighting_scheme calc
_refine_ls_wR_factor_gt 0.121
_refine_ls_wR_factor_ref 0.129
_reflns_number_gt 2706
_reflns_number_total 3624
_reflns_threshold_expression I>2\s(I)
_cod_data_source_file su6244.cif
_cod_data_source_block I
_cod_depositor_comments
;
The following automatic conversions were performed:
'_geom_bond_publ_flag' value 'YES' changed to 'yes' according to
'/home/saulius/struct/CIF-dictionaries/cif_core.dic' dictionary named
'cif_core.dic' version 2.4.1 from 2010-06-29 (6
times).

'_geom_angle_publ_flag' value 'YES' changed to 'yes' according to
'/home/saulius/struct/CIF-dictionaries/cif_core.dic' dictionary named
'cif_core.dic' version 2.4.1 from 2010-06-29 (6
times).

'_geom_torsion_publ_flag' value 'YES' changed to 'yes' according
to '/home/saulius/struct/CIF-dictionaries/cif_core.dic' dictionary named
'cif_core.dic' version 2.4.1 from 2010-06-29 (6 times).

Automatic conversion script
Id: cif_fix_enum 1527 2010-12-29 10:47:43Z saulius 

The following automatic conversions were performed:

'_geom_bond_publ_flag' value 'YES' changed to 'yes' according to
/home/saulius/struct/CIF-dictionaries/cif_core.dic dictionary named
'cif_core.dic' version 2.4.1 from 2010-06-29 (6
times).

'_geom_angle_publ_flag' value 'YES' changed to 'yes'
according to /home/saulius/struct/CIF-dictionaries/cif_core.dic
dictionary named 'cif_core.dic' version 2.4.1 from 2010-06-29 (6
times).

'_geom_torsion_publ_flag' value 'YES' changed to 'yes'
according to /home/saulius/struct/CIF-dictionaries/cif_core.dic
dictionary named 'cif_core.dic' version 2.4.1 from 2010-06-29 (6
times).

Automatic conversion script
Id: cif_fix_values 1715 2011-07-08 13:25:40Z adriana 
;
_cod_original_cell_volume 1580.3(5)
_cod_original_sg_symbol_H-M 'P 21/n'
_cod_database_code 2207666
_cod_database_fobs_code 2207666

loop_
_symmetry_equiv_pos_as_xyz
'x, y, z'
'-x+1/2, y+1/2, -z+1/2'
'-x, -y, -z'
'x-1/2, -y-1/2, z-1/2'

loop_
_atom_site_label
_atom_site_fract_x
_atom_site_fract_y
_atom_site_fract_z
_atom_site_U_iso_or_equiv
_atom_site_adp_type
_atom_site_calc_flag
_atom_site_refinement_flags
_atom_site_occupancy
_atom_site_type_symbol
S1 0.47158(5) 0.89716(5) 0.135352(16) 0.05363(16) Uani d . 1 S
N1 0.40689(18) 0.94647(16) 0.07428(5) 0.0547(4) Uani d . 1 N
H1A 0.4015 0.8668 0.0515 0.066 Uiso calc R 1 H
O1 0.59587(15) 1.01544(15) 0.15668(5) 0.0680(4) Uani d . 1 O
O2 0.51902(18) 0.72649(15) 0.13287(5) 0.0686(4) Uani d . 1 O
O3 0.24438(19) 1.70099(13) 0.00595(5) 0.0741(4) Uani d . 1 O
O4 0.14276(16) 1.55942(14) -0.06596(5) 0.0593(3) Uani d . 1 O
C1 -0.1387(3) 0.9082(3) 0.26568(8) 0.0775(6) Uani d . 1 C
H1C -0.1109 0.9713 0.2977 0.116 Uiso calc R 1 H
H1D -0.1629 0.7957 0.2749 0.116 Uiso calc R 1 H
H1E -0.2377 0.9555 0.2458 0.116 Uiso calc R 1 H
C2 0.0104(2) 0.91150(19) 0.23233(7) 0.0571(4) Uani d . 1 C
C3 0.0025(2) 0.8306(2) 0.18360(7) 0.0611(4) Uani d . 1 C
H3A -0.0980 0.7759 0.1711 0.073 Uiso calc R 1 H
C4 0.1401(2) 0.8295(2) 0.15329(7) 0.0585(4) Uani d . 1 C
H4A 0.1325 0.7742 0.1207 0.070 Uiso calc R 1 H
C5 0.2903(2) 0.91131(16) 0.17150(6) 0.0477(4) Uani d . 1 C
C6 0.3003(2) 0.9941(2) 0.21957(6) 0.0579(4) Uani d . 1 C
H6A 0.4003 1.0502 0.2317 0.070 Uiso calc R 1 H
C7 0.1622(3) 0.9933(2) 0.24941(7) 0.0633(5) Uani d . 1 C
H7A 0.1702 1.0489 0.2819 0.076 Uiso calc R 1 H
C8 0.3584(2) 1.10448(17) 0.05411(6) 0.0455(3) Uani d . 1 C
C9 0.2703(2) 1.10989(18) 0.00365(7) 0.0550(4) Uani d . 1 C
H9A 0.2419 1.0118 -0.0144 0.066 Uiso calc R 1 H
C10 0.2249(2) 1.25936(19) -0.01980(6) 0.0557(4) Uani d . 1 C
H10A 0.1671 1.2618 -0.0538 0.067 Uiso calc R 1 H
C11 0.2649(2) 1.40688(16) 0.00704(6) 0.0472(3) Uani d . 1 C
C12 0.3512(2) 1.40127(19) 0.05746(7) 0.0553(4) Uani d . 1 C
H12A 0.3781 1.4995 0.0757 0.066 Uiso calc R 1 H
C13 0.3981(2) 1.2514(2) 0.08127(7) 0.0573(4) Uani d . 1 C
H13A 0.4560 1.2491 0.1153 0.069 Uiso calc R 1 H
C14 0.2186(2) 1.57086(19) -0.01675(7) 0.0519(4) Uani d . 1 C
C15 0.0936(3) 1.7134(2) -0.09315(8) 0.0631(5) Uani d . 1 C
H15A 0.1945 1.7805 -0.0973 0.076 Uiso calc R 1 H
H15B 0.0164 1.7759 -0.0728 0.076 Uiso calc R 1 H
C16 0.0067(3) 1.6692(3) -0.14627(8) 0.0805(6) Uani d . 1 C
H16A -0.0274 1.7686 -0.1654 0.121 Uiso calc R 1 H
H16B -0.0930 1.6032 -0.1417 0.121 Uiso calc R 1 H
H16C 0.0844 1.6074 -0.1661 0.121 Uiso calc R 1 H

loop_
_atom_site_aniso_label
_atom_site_aniso_U_11
_atom_site_aniso_U_22
_atom_site_aniso_U_33
_atom_site_aniso_U_12
_atom_site_aniso_U_13
_atom_site_aniso_U_23
S1 0.0555(3) 0.0488(2) 0.0547(3) 0.00840(16) -0.00483(18) 0.00949(16)
N1 0.0715(9) 0.0432(7) 0.0486(7) 0.0125(6) 0.0019(6) 0.0046(6)
O1 0.0560(7) 0.0699(8) 0.0743(8) -0.0039(6) -0.0133(6) 0.0121(6)
O2 0.0787(9) 0.0543(7) 0.0716(8) 0.0226(6) 0.0001(7) 0.0114(6)
O3 0.1001(11) 0.0400(6) 0.0779(9) 0.0033(6) -0.0147(8) -0.0011(6)
O4 0.0774(8) 0.0441(6) 0.0551(6) 0.0083(5) -0.0014(6) 0.0086(5)
C1 0.0779(14) 0.0900(15) 0.0653(12) 0.0156(11) 0.0108(10) 0.0113(10)
C2 0.0672(11) 0.0544(9) 0.0484(8) 0.0137(8) -0.0020(8) 0.0088(7)
C3 0.0565(10) 0.0664(10) 0.0582(10) -0.0025(8) -0.0061(8) -0.0031(8)
C4 0.0609(10) 0.0646(10) 0.0476(8) 0.0012(8) -0.0082(8) -0.0107(7)
C5 0.0566(9) 0.0400(7) 0.0442(7) 0.0040(6) -0.0077(7) 0.0037(6)
C6 0.0668(11) 0.0531(9) 0.0511(9) -0.0036(7) -0.0094(8) -0.0054(7)
C7 0.0803(13) 0.0608(10) 0.0467(9) 0.0056(9) -0.0048(8) -0.0074(7)
C8 0.0485(8) 0.0423(7) 0.0460(8) 0.0053(6) 0.0067(6) 0.0048(6)
C9 0.0746(11) 0.0393(7) 0.0497(8) 0.0040(7) -0.0012(8) -0.0012(6)
C10 0.0732(11) 0.0477(8) 0.0444(8) 0.0056(7) -0.0033(8) 0.0032(6)
C11 0.0515(9) 0.0400(7) 0.0504(8) 0.0028(6) 0.0057(7) 0.0048(6)
C12 0.0667(10) 0.0409(8) 0.0567(9) -0.0004(7) -0.0039(8) -0.0011(7)
C13 0.0678(11) 0.0512(9) 0.0506(8) 0.0056(7) -0.0069(8) 0.0003(7)
C14 0.0548(9) 0.0449(8) 0.0557(9) 0.0040(7) 0.0042(7) 0.0059(7)
C15 0.0741(12) 0.0477(8) 0.0674(11) 0.0109(8) 0.0063(9) 0.0177(8)
C16 0.1006(17) 0.0817(13) 0.0591(11) 0.0234(12) 0.0061(11) 0.0173(10)

loop_
_atom_type_symbol
_atom_type_description
_atom_type_scat_dispersion_real
_atom_type_scat_dispersion_imag
_atom_type_scat_source
C C 0.0033 0.0016 'International Tables Vol C Tables 4.2.6.8 and 6.1.1.4'
H H 0.0000 0.0000 'International Tables Vol C Tables 4.2.6.8 and 6.1.1.4'
N N 0.0061 0.0033 'International Tables Vol C Tables 4.2.6.8 and 6.1.1.4'
O O 0.0106 0.0060 'International Tables Vol C Tables 4.2.6.8 and 6.1.1.4'
S S 0.1246 0.1234 'International Tables Vol C Tables 4.2.6.8 and 6.1.1.4'

loop_
_geom_angle_atom_site_label_1
_geom_angle_atom_site_label_2
_geom_angle_atom_site_label_3
_geom_angle
_geom_angle_publ_flag
O2 S1 O1 119.32(8) yes
O2 S1 N1 104.73(7) ?
O1 S1 N1 109.42(8) yes
O2 S1 C5 108.07(8) ?
O1 S1 C5 108.33(8) ?
N1 S1 C5 106.23(7) ?
C8 N1 S1 127.74(11) yes
C8 N1 H1A 116.1 ?
S1 N1 H1A 116.1 ?
C14 O4 C15 117.14(13) ?
C2 C1 H1C 109.5 ?
C2 C1 H1D 109.5 ?
H1C C1 H1D 109.5 ?
C2 C1 H1E 109.5 ?
H1C C1 H1E 109.5 ?
H1D C1 H1E 109.5 ?
C3 C2 C7 117.64(17) ?
C3 C2 C1 120.95(17) yes
C7 C2 C1 121.40(17) ?
C4 C3 C2 121.41(17) ?
C4 C3 H3A 119.3 ?
C2 C3 H3A 119.3 ?
C3 C4 C5 119.69(16) ?
C3 C4 H4A 120.2 ?
C5 C4 H4A 120.2 ?
C6 C5 C4 119.84(17) ?
C6 C5 S1 120.26(13) ?
C4 C5 S1 119.77(12) yes
C7 C6 C5 119.72(16) ?
C7 C6 H6A 120.1 ?
C5 C6 H6A 120.1 ?
C6 C7 C2 121.71(16) ?
C6 C7 H7A 119.1 ?
C2 C7 H7A 119.1 ?
C9 C8 C13 119.50(13) ?
C9 C8 N1 116.83(13) ?
C13 C8 N1 123.64(15) ?
C10 C9 C8 120.44(14) ?
C10 C9 H9A 119.8 ?
C8 C9 H9A 119.8 ?
C9 C10 C11 120.37(15) ?
C9 C10 H10A 119.8 ?
C11 C10 H10A 119.8 ?
C12 C11 C10 119.13(13) ?
C12 C11 C14 118.68(13) ?
C10 C11 C14 122.19(15) ?
C11 C12 C13 120.90(15) ?
C11 C12 H12A 119.6 ?
C13 C12 H12A 119.6 ?
C12 C13 C8 119.65(15) ?
C12 C13 H13A 120.2 ?
C8 C13 H13A 120.2 ?
O3 C14 O4 123.01(14) ?
O3 C14 C11 124.28(15) yes
O4 C14 C11 112.70(13) ?
O4 C15 C16 107.31(15) ?
O4 C15 H15A 110.3 ?
C16 C15 H15A 110.3 ?
O4 C15 H15B 110.3 ?
C16 C15 H15B 110.3 ?
H15A C15 H15B 108.5 ?
C15 C16 H16A 109.5 ?
C15 C16 H16B 109.5 ?
H16A C16 H16B 109.5 ?
C15 C16 H16C 109.5 ?
H16A C16 H16C 109.5 ?
H16B C16 H16C 109.5 ?

loop_
_geom_bond_atom_site_label_1
_geom_bond_atom_site_label_2
_geom_bond_distance
_geom_bond_publ_flag
S1 O2 1.4292(12) ?
S1 O1 1.4302(13) yes
S1 N1 1.6219(14) yes
S1 C5 1.7573(18) yes
N1 C8 1.4112(18) yes
N1 H1A 0.8600 ?
O3 C14 1.2035(18) yes
O4 C14 1.325(2) ?
O4 C15 1.4526(19) ?
C1 C2 1.499(3) yes
C1 H1C 0.9600 ?
C1 H1D 0.9600 ?
C1 H1E 0.9600 ?
C2 C3 1.385(2) ?
C2 C7 1.390(3) ?
C3 C4 1.376(3) ?
C3 H3A 0.9300 ?
C4 C5 1.387(2) ?
C4 H4A 0.9300 ?
C5 C6 1.378(2) ?
C6 C7 1.372(3) ?
C6 H6A 0.9300 ?
C7 H7A 0.9300 ?
C8 C9 1.387(2) ?
C8 C13 1.389(2) ?
C9 C10 1.375(2) ?
C9 H9A 0.9300 ?
C10 C11 1.390(2) ?
C10 H10A 0.9300 ?
C11 C12 1.381(2) ?
C11 C14 1.4833(19) ?
C12 C13 1.384(2) ?
C12 H12A 0.9300 ?
C13 H13A 0.9300 ?
C15 C16 1.485(3) ?
C15 H15A 0.9700 ?
C15 H15B 0.9700 ?
C16 H16A 0.9600 ?
C16 H16B 0.9600 ?
C16 H16C 0.9600 ?

loop_
_geom_hbond_atom_site_label_D
_geom_hbond_atom_site_label_H
_geom_hbond_atom_site_label_A
_geom_hbond_site_symmetry_A
_geom_hbond_distance_DH
_geom_hbond_distance_HA
_geom_hbond_distance_DA
_geom_hbond_angle_DHA
N1 H1A O3 1_545 0.86 2.09 2.844(2) 147

loop_
_geom_torsion_atom_site_label_1
_geom_torsion_atom_site_label_2
_geom_torsion_atom_site_label_3
_geom_torsion_atom_site_label_4
_geom_torsion
_geom_torsion_publ_flag
O2 S1 N1 C8 -174.66(14) ?
O1 S1 N1 C8 -45.65(16) ?
C5 S1 N1 C8 71.09(16) y
C7 C2 C3 C4 0.6(2) ?
C1 C2 C3 C4 -178.41(16) yes
C2 C3 C4 C5 -0.2(3) ?
C3 C4 C5 C6 -0.5(2) ?
C3 C4 C5 S1 175.24(13) ?
O2 S1 C5 C6 115.66(13) yes
O1 S1 C5 C6 -14.94(14) ?
N1 S1 C5 C6 -132.40(13) ?
O2 S1 C5 C4 -60.06(14) ?
O1 S1 C5 C4 169.34(12) ?
N1 S1 C5 C4 51.88(13) yes
C4 C5 C6 C7 0.8(2) ?
S1 C5 C6 C7 -174.91(12) ?
C5 C6 C7 C2 -0.4(2) ?
C3 C2 C7 C6 -0.3(2) ?
C1 C2 C7 C6 178.72(16) ?
S1 N1 C8 C9 -165.37(12) ?
S1 N1 C8 C13 16.4(2) yes
C13 C8 C9 C10 1.0(3) ?
N1 C8 C9 C10 -177.25(16) ?
C8 C9 C10 C11 -0.8(3) ?
C9 C10 C11 C12 0.2(3) ?
C9 C10 C11 C14 179.91(16) ?
C10 C11 C12 C13 0.1(3) ?
C14 C11 C12 C13 -179.62(16) ?
C11 C12 C13 C8 0.2(3) ?
C9 C8 C13 C12 -0.7(3) ?
N1 C8 C13 C12 177.43(16) ?
C15 O4 C14 O3 1.4(3) ?
C15 O4 C14 C11 -179.39(14) ?
C12 C11 C14 O3 -3.5(3) ?
C10 C11 C14 O3 176.78(18) ?
C12 C11 C14 O4 177.36(14) ?
C10 C11 C14 O4 -2.4(2) yes
C14 O4 C15 C16 -178.08(15) yes

loop_
_cod_related_entry_id
_cod_related_entry_database
_cod_related_entry_code
1 ChemSpider 229639
